data_4506597
loop_
_publ_author_name
'Arputharaj, David Stephen'
'Hathwar, Venkatesha R.'
'Guru Row, Tayur N.'
'Kumaradhas, Poomani'

_publ_contact_author
;
 Dr. P. Kumaradhas
 Associate Professor
 Department of Physics
 Periyar University, Salem 636011
 India
;
_publ_section_title
;
 Topological Electron Density Analysis and Electrostatic Properties of
 Aspirin: An Experimental and Theoretical Study
;
_journal_issue 9
_journal_name_full 'Crystal Growth &amp; Design'
_journal_page_first 4357
_journal_paper_doi 10.1021/cg300269n
_journal_volume 12
_journal_year 2012
_chemical_formula_moiety 'C9 H8 O4'
_chemical_formula_sum 'C9 H8 O4'
_chemical_formula_weight 180.15
_chemical_name_common '2-acetoxybenzoic acid'
_space_group_IT_number 14
_symmetry_cell_setting monoclinic
_symmetry_Int_Tables_number 14
_symmetry_space_group_name_Hall '-P 2ybc'
_symmetry_space_group_name_H-M 'P 1 21/c 1'
_atom_sites_solution_hydrogens geom
_atom_sites_solution_primary direct
_atom_sites_solution_secondary difmap
_audit_conform_dict_location ftp://ftp.iucr.org/pub/cif_core.dic
_audit_conform_dict_name cif_core.dic
_audit_conform_dict_version 2.3
_audit_creation_date '12-Oct-10 T00:48:47-00:00'
_audit_creation_method 'XD routine XDCIF'
_cell_angle_alpha 90.00
_cell_angle_beta 95.933(4)
_cell_angle_gamma 90.00
_cell_formula_units_Z 4
_cell_length_a 11.2680(8)
_cell_length_b 6.5498(4)
_cell_length_c 11.2646(7)
_cell_measurement_reflns_used 865
_cell_measurement_temperature 90(2)
_cell_measurement_theta_max 25.68
_cell_measurement_theta_min 1.82
_cell_volume 826.91(9)
_computing_cell_refinement 'SAINTPLUS (BRUKER-AXS)'
_computing_data_collection 'SMART APEX BRUKER-AXS)'
_computing_data_reduction 'SAINTPLUS (BRUKER-AXS)'
_computing_molecular_graphics 'XD2006   (Volkov et al, 2006)'
_computing_publication_material 'XD2006   (Volkov et al, 2006)'
_computing_structure_refinement 'XD2006   (Volkov et al, 2006)'
_computing_structure_solution 'SHELXS-97 (Sheldrick, 2008)'
_diffrn_ambient_temperature 90(2)
_diffrn_measured_fraction_theta_full 0.997
_diffrn_measured_fraction_theta_max 0.997
_diffrn_measurement_device_type 'Bruker SMART APEX II CCD detector'
_diffrn_measurement_method '\f and \w scans'
_diffrn_radiation_monochromator graphite
_diffrn_radiation_probe x-ray
_diffrn_radiation_source 'fine-focus sealed tube'
_diffrn_radiation_type MoK\a
_diffrn_radiation_wavelength 0.71073
_diffrn_reflns_av_R_equivalents 0.0000
_diffrn_reflns_av_sigmaI/netI 0.0452
_diffrn_reflns_limit_h_max 24
_diffrn_reflns_limit_h_min -24
_diffrn_reflns_limit_k_max 13
_diffrn_reflns_limit_k_min 0
_diffrn_reflns_limit_l_max 24
_diffrn_reflns_limit_l_min 0
_diffrn_reflns_number 81045
_diffrn_reflns_theta_full 48.87
_diffrn_reflns_theta_max 50.14
_diffrn_reflns_theta_min 1.82
_exptl_absorpt_coefficient_mu 0.115
_exptl_absorpt_correction_T_max 0.9840
_exptl_absorpt_correction_T_min 0.9719
_exptl_absorpt_correction_type analytical
_exptl_absorpt_process_details 'Bruker AXS, 2004'
_exptl_crystal_colour colorless
_exptl_crystal_density_diffrn 1.447
_exptl_crystal_density_method 'not measured'
_exptl_crystal_description block
_exptl_crystal_F_000 376
_exptl_crystal_size_max 0.25
_exptl_crystal_size_mid 0.22
_exptl_crystal_size_min 0.14
_refine_diff_density_max 0.306
_refine_diff_density_min -0.293
_refine_diff_density_rms 0.055
_refine_ls_extinction_method none
_refine_ls_goodness_of_fit_ref 1.8960
_refine_ls_matrix_type full
_refine_ls_number_parameters 245
_refine_ls_number_reflns 5569
_refine_ls_number_restraints 0
_refine_ls_R_factor_all 0.0761
_refine_ls_R_factor_gt 0.0331
_refine_ls_shift/su_max 0.0000
_refine_ls_shift/su_mean 0.000
_refine_ls_structure_factor_coef F
_refine_ls_weighting_details
;
     calc w1 = Fo*sqrt(w2) + sqrt(Fo^2^w2^2^ + sqrt(w2^2^))
     where 
     calc w2 = q/[s^2^(Fo^2^) + (0.09 P)^2^ + 0.00 P + 0.00 + 0.00 sin(th)] 
     where P = (0.3333 Fo^2^ + 0.6667 Fc^2^)
           q = 1.0
;
_refine_ls_weighting_scheme calc
_refine_ls_wR_factor_ref 0.0525
_reflns_number_gt 6001
_reflns_number_total 8472
_reflns_threshold_expression >2sigma(I)
_cod_data_source_file cg300269n_si_001.cif
_cod_data_source_block XB
_cod_depositor_comments
;
The following automatic conversions were performed:

'_symmetry_cell_setting' value 'Monoclinic' changed to 'monoclinic'
according to /home/saulius/struct/CIF-dictionaries/cif_core.dic
dictionary named 'cif_core.dic' version 2.4.2 from 2011-04-26.

Automatic conversion script
Id: cif_fix_values 1891 2012-01-12 08:04:46Z andrius 
;
_cod_original_sg_symbol_H-M 'P 21/c'
_cod_database_code 4506597

loop_
_symmetry_equiv_pos_as_xyz
'x, y, z'
'-x, y+1/2, -z+1/2'
'-x, -y, -z'
'x, -y-1/2, z-1/2'

loop_
_atom_local_axes_atom_label
_atom_local_axes_atom0
_atom_local_axes_ax1
_atom_local_axes_atom1
_atom_local_axes_atom2
_atom_local_axes_ax2
O(1) C(9) Z O(1) O(2) Y
O(2) H(2) Z O(2) C(9) Y
O(3) C(7) Z O(3) C(2) Y
O(4) C(7) Z O(4) O(3) Y
C(1) C(6) Z C(1) C(2) Y
C(2) C(3) Z C(2) O(3) Y
C(3) H(3) Z C(3) C(2) Y
C(4) H(4) Z C(4) C(3) Y
C(5) H(5) Z C(5) C(6) Y
C(6) H(6) Z C(6) C(5) Y
C(7) O(4) Z C(7) O(3) Y
C(8) H(7) Z C(8) H(8) Y
C(9) O(1) Z C(9) O(2) Y
H(2) O(2) Z H(2) C(9) Y
H(3) C(3) Z H(3) C(2) Y
H(4) C(4) Z H(4) C(3) Y
H(5) C(5) Z H(5) C(6) Y
H(6) C(6) Z H(6) C(5) Y
H(7) C(8) Z H(7) H(8) Y
H(8) C(8) Z H(8) H(7) Y
H(9) C(8) Z H(9) H(8) Y

loop_
_atom_rho_multipole_atom_label
_atom_rho_multipole_coeff_Pv
_atom_rho_multipole_coeff_P00
_atom_rho_multipole_coeff_P11
_atom_rho_multipole_coeff_P1-1
_atom_rho_multipole_coeff_P10
_atom_rho_multipole_coeff_P20
_atom_rho_multipole_coeff_P21
_atom_rho_multipole_coeff_P2-1
_atom_rho_multipole_coeff_P22
_atom_rho_multipole_coeff_P2-2
_atom_rho_multipole_coeff_P30
_atom_rho_multipole_coeff_P31
_atom_rho_multipole_coeff_P3-1
_atom_rho_multipole_coeff_P32
_atom_rho_multipole_coeff_P3-2
_atom_rho_multipole_coeff_P33
_atom_rho_multipole_coeff_P3-3
_atom_rho_multipole_coeff_P40
_atom_rho_multipole_coeff_P41
_atom_rho_multipole_coeff_P4-1
_atom_rho_multipole_coeff_P42
_atom_rho_multipole_coeff_P4-2
_atom_rho_multipole_coeff_P43
_atom_rho_multipole_coeff_P4-3
_atom_rho_multipole_coeff_P44
_atom_rho_multipole_coeff_P4-4
_atom_rho_multipole_kappa
_atom_rho_multipole_kappa_prime0
_atom_rho_multipole_kappa_prime1
_atom_rho_multipole_kappa_prime2
_atom_rho_multipole_kappa_prime3
_atom_rho_multipole_kappa_prime4
O(1) 6.25 0.00 0.031(13) -0.023(12) -0.057(13) -0.030(13) 0.058(13) -0.079(12) -0.076(12) 0.073(12) 0.042(16) -0.012(16) 0.022(15) 0.071(16) 0.032(16) 0.029(15) -0.002(14) -0.02(2) 0.03(2) 0.001(19) 0.03(2) 0.01(2) 0.025(19) -0.043(19) -0.011(18) -0.019(18) 0.98 0.91 0.91 0.91 0.91 0.91
O(2) 6.28 0.00 0.04(2) -0.03(2) 0.01(2) 0.14(2) 0.011(18) 0.018(18) 0.128(19) -0.113(19) 0.16(2) 0.03(2) -0.09(2) 0.03(2) -0.06(2) 0.00(2) -0.01(2) 0.02(3) 0.04(3) 0.02(3) 0.09(3) -0.04(3) -0.03(3) -0.03(3) 0.01(3) 0.02(3) 0.97 0.69 0.69 0.69 0.69 0.69
O(3) 6.18 0.00 0.001(9) -0.078(9) -0.005(10) 0.015(10) 0.001(9) 0.005(9) 0.124(9) 0.033(9) 0.035(13) 0.010(12) 0.009(12) 0.035(11) -0.003(11) -0.007(11) -0.024(11) -0.035(16) -0.007(15) 0.029(15) 0.025(15) -0.011(15) 0.031(15) 0.006(14) 0.022(14) -0.009(13) 0.99 1.04 1.04 1.04 1.04 1.04
O(4) 6.24 0.00 -0.048(14) -0.006(14) -0.030(13) -0.065(13) 0.042(13) 0.040(12) -0.044(13) -0.022(14) 0.016(16) 0.026(17) -0.028(16) 0.026(16) -0.034(16) -0.030(16) 0.034(16) 0.02(2) 0.00(2) -0.04(2) -0.01(2) 0.00(2) 0.01(2) 0.03(2) -0.02(2) 0.002(19) 0.98 0.91 0.91 0.91 0.91 0.91
C(1) 4.15 0.00 0.004(17) 0.013(18) -0.034(17) 0.028(15) -0.084(15) 0.045(15) -0.131(15) 0.025(15) 0.180(19) 0.001(18) -0.007(19) 0.155(19) -0.055(19) 0.029(18) 0.019(18) 0.02(3) 0.02(2) -0.07(2) -0.03(3) 0.03(3) 0.02(2) -0.02(2) 0.01(2) 0.00(2) 0.99 1.05 1.05 1.05 1.05 1.05
C(2) 3.85 0.00 -0.01(2) -0.10(2) 0.07(2) 0.153(18) 0.010(18) 0.073(17) -0.029(18) 0.084(18) 0.26(2) -0.03(2) -0.02(2) 0.17(2) -0.02(2) 0.02(2) -0.07(2) 0.01(3) -0.01(3) 0.01(3) -0.04(3) 0.10(3) -0.05(3) 0.09(3) -0.01(3) 0.02(3) 0.99 0.94 0.94 0.94 0.94 0.94
C(3) 4.26 0.00 0.018(13) 0.014(11) 0.048(12) 0.114(12) 0.011(11) -0.053(10) -0.155(11) -0.009(13) 0.365(12) 0.002(13) -0.039(14) 0.202(12) 0.015(19) -0.015(14) -0.035(13) 0.000(15) -0.003(17) -0.011(17) 0.029(17) -0.03(2) 0.023(17) -0.008(15) 0.020(15) 0.04(2) 0.97 0.86 0.86 0.86 0.86 0.86
C(4) 4.26 0.00 0.02 0.01 0.05 0.11 0.01 -0.05 -0.16 -0.01 0.36 0.00 -0.04 0.20 0.02 -0.01 -0.04 0.00 0.00 -0.01 0.03 -0.03 0.02 -0.01 0.02 0.04 0.97 0.86 0.86 0.86 0.86 0.86
C(5) 4.26 0.00 0.02 0.01 0.05 0.11 0.01 -0.05 -0.16 -0.01 0.36 0.00 -0.04 0.20 0.02 -0.01 -0.04 0.00 0.00 -0.01 0.03 -0.03 0.02 -0.01 0.02 0.04 0.97 0.86 0.86 0.86 0.86 0.86
C(6) 4.26 0.00 0.02 0.01 0.05 0.11 0.01 -0.05 -0.16 -0.01 0.36 0.00 -0.04 0.20 0.02 -0.01 -0.04 0.00 0.00 -0.01 0.03 -0.03 0.02 -0.01 0.02 0.04 0.97 0.86 0.86 0.86 0.86 0.86
C(7) 3.86 0.00 0.01(2) 0.00(2) 0.10(2) 0.100(18) 0.013(16) -0.015(16) -0.114(16) 0.008(16) 0.27(2) 0.02(2) 0.00(2) 0.25(2) 0.02(2) 0.02(2) -0.02(2) -0.01(3) -0.04(3) 0.07(3) 0.00(3) -0.03(3) -0.01(3) 0.00(3) -0.02(3) -0.02(2) 0.98 1.01 1.01 1.01 1.01 1.01
C(8) 4.18 0.00 0.02(4) 0.07(4) 0.02(4) 0.01(3) -0.08(3) -0.07(3) -0.13(3) 0.01(3) 0.19(4) 0.08(4) 0.11(4) 0.02(4) -0.12(4) -0.05(4) -0.39(4) 0.01(5) -0.02(5) -0.08(4) 0.00(5) -0.13(5) 0.19(4) 0.13(5) -0.17(4) 0.12(5) 0.98 0.74 0.74 0.74 0.74 0.74
C(9) 3.92 0.00 -0.029(19) -0.06(2) 0.06(2) 0.179(18) 0.039(17) 0.038(17) -0.151(16) -0.041(17) 0.25(2) 0.00(2) 0.03(2) 0.21(2) -0.07(2) -0.01(2) -0.01(2) -0.03(3) 0.05(3) 0.02(3) 0.05(3) 0.00(3) -0.01(3) 0.09(3) 0.02(2) 0.02(2) 0.98 1.01 1.01 1.01 1.01 1.01
H(2) 0.65 0.00 0.00 0.00 0.17(3) 0.00 0.00 0.00 0.00 0.00 0.00 0.00 0.00 0.00 0.00 0.00 0.00 0.00 0.00 0.00 0.00 0.00 0.00 0.00 0.00 0.00 1.20 1.20 1.20 1.20 1.20 1.20
H(3) 0.72 0.00 0.00 0.00 0.083(12) 0.00 0.00 0.00 0.00 0.00 0.00 0.00 0.00 0.00 0.00 0.00 0.00 0.00 0.00 0.00 0.00 0.00 0.00 0.00 0.00 0.00 1.20 1.20 1.20 1.20 1.20 1.20
H(4) 0.72 0.00 0.00 0.00 0.08 0.00 0.00 0.00 0.00 0.00 0.00 0.00 0.00 0.00 0.00 0.00 0.00 0.00 0.00 0.00 0.00 0.00 0.00 0.00 0.00 0.00 1.20 1.20 1.20 1.20 1.20 1.20
H(5) 0.72 0.00 0.00 0.00 0.08 0.00 0.00 0.00 0.00 0.00 0.00 0.00 0.00 0.00 0.00 0.00 0.00 0.00 0.00 0.00 0.00 0.00 0.00 0.00 0.00 0.00 1.20 1.20 1.20 1.20 1.20 1.20
H(6) 0.72 0.00 0.00 0.00 0.08 0.00 0.00 0.00 0.00 0.00 0.00 0.00 0.00 0.00 0.00 0.00 0.00 0.00 0.00 0.00 0.00 0.00 0.00 0.00 0.00 0.00 1.20 1.20 1.20 1.20 1.20 1.20
H(7) 0.85 0.00 0.00 0.00 0.24(3) 0.00 0.00 0.00 0.00 0.00 0.00 0.00 0.00 0.00 0.00 0.00 0.00 0.00 0.00 0.00 0.00 0.00 0.00 0.00 0.00 0.00 1.20 1.20 1.20 1.20 1.20 1.20
H(8) 0.80 0.00 0.00 0.00 0.16(2) 0.00 0.00 0.00 0.00 0.00 0.00 0.00 0.00 0.00 0.00 0.00 0.00 0.00 0.00 0.00 0.00 0.00 0.00 0.00 0.00 0.00 1.20 1.20 1.20 1.20 1.20 1.20
H(9) 0.84 0.00 0.00 0.00 0.15(3) 0.00 0.00 0.00 0.00 0.00 0.00 0.00 0.00 0.00 0.00 0.00 0.00 0.00 0.00 0.00 0.00 0.00 0.00 0.00 0.00 0.00 1.20 1.20 1.20 1.20 1.20 1.20

loop_
_atom_site_aniso_label
_atom_site_aniso_U_11
_atom_site_aniso_U_22
_atom_site_aniso_U_33
_atom_site_aniso_U_12
_atom_site_aniso_U_13
_atom_site_aniso_U_23
O(1) 0.0195(1) 0.0155(1) 0.0157(1) -0.0053(1) 0.0072(1) -0.0031(1)
O(2) 0.0175(1) 0.0151(1) 0.0148(1) -0.0033(1) 0.0052(1) -0.0045(1)
O(3) 0.0150(1) 0.0145(1) 0.0103(1) 0.0014(1) 0.0024(1) 0.0013(1)
O(4) 0.0217(1) 0.0237(1) 0.0110(1) 0.0072(1) 0.0011(1) 0.0016(1)
C(1) 0.0128(1) 0.0115(1) 0.0104(1) -0.0007(1) 0.0019(1) -0.0003(1)
C(2) 0.0132(1) 0.0124(1) 0.0109(1) -0.0001(1) 0.0020(1) 0.0006(1)
C(3) 0.0159(1) 0.0144(1) 0.0153(1) -0.0025(1) 0.0037(1) -0.0001(1)
C(4) 0.0181(2) 0.0137(1) 0.0170(1) -0.0024(1) 0.0030(1) -0.0020(1)
C(5) 0.0170(1) 0.0143(1) 0.0147(1) -0.0008(1) 0.0029(1) -0.0030(1)
C(6) 0.0146(1) 0.0140(1) 0.0117(1) -0.0009(1) 0.0030(1) -0.0016(1)
C(7) 0.0139(1) 0.0157(1) 0.0101(1) 0.0013(1) 0.0021(1) 0.0005(1)
C(8) 0.0207(2) 0.0244(2) 0.0128(1) 0.0047(2) 0.0028(1) -0.0035(1)
C(9) 0.0134(1) 0.0124(1) 0.0104(1) -0.0011(1) 0.0024(1) -0.0004(1)

loop_
_atom_site_label
_atom_site_fract_x
_atom_site_fract_y
_atom_site_fract_z
_atom_site_occupancy
_atom_site_U_iso_or_equiv
O(1) 0.00966(3) 0.68635(5) 0.59558(3) 1.0000 0.017
O(2) 0.12380(3) 0.64194(5) 0.44637(3) 1.0000 0.016
O(3) 0.28874(3) 0.91892(5) 0.41044(2) 1.0000 0.013
O(4) 0.40415(4) 0.71853(6) 0.53781(3) 1.0000 0.019
C(1) 0.15360(3) 0.94055(5) 0.56682(3) 1.0000 0.012
C(2) 0.24769(4) 1.01838(6) 0.50755(3) 1.0000 0.012
C(3) 0.30064(4) 1.20451(6) 0.54045(4) 1.0000 0.015
C(4) 0.26129(4) 1.31497(6) 0.63469(4) 1.0000 0.016
C(5) 0.16870(4) 1.24005(6) 0.69537(4) 1.0000 0.015
C(6) 0.11525(4) 1.05502(6) 0.66096(3) 1.0000 0.013
C(7) 0.36726(4) 0.76248(6) 0.43667(3) 1.0000 0.013
C(8) 0.39928(5) 0.65979(8) 0.32607(4) 1.0000 0.019
C(9) 0.08994(4) 0.74507(6) 0.53721(3) 1.0000 0.012
H(2) 0.06608 0.52369 0.43073 1.0000 0.035(4)
H(3) 0.37466 1.25161 0.49269 1.0000 0.024(3)
H(4) 0.30033 1.46301 0.65675 1.0000 0.022(3)
H(5) 0.13572 1.32473 0.76773 1.0000 0.023(3)
H(6) 0.04135 1.00239 0.70717 1.0000 0.021(3)
H(7) 0.31985 0.60492 0.27817 1.0000 0.059(4)
H(8) 0.45879 0.53865 0.35150 1.0000 0.036(3)
H(9) 0.44611 0.76178 0.27478 1.0000 0.049(4)

loop_
_atom_type_symbol
_atom_type_description
_atom_type_scat_dispersion_real
_atom_type_scat_dispersion_imag
_atom_type_scat_source
C C 0.0033 0.0016 'International Tables Vol C Tables 4.2.6.8 and 6.1.1.4'
H H 0.0000 0.0000 'International Tables Vol C Tables 4.2.6.8 and 6.1.1.4'
O O 0.0106 0.0060 'International Tables Vol C Tables 4.2.6.8 and 6.1.1.4'

loop_
_geom_angle_atom_site_label_1
_geom_angle_atom_site_label_2
_geom_angle_atom_site_label_3
_geom_angle
_geom_angle_site_symmetry_1
_geom_angle_site_symmetry_2
_geom_angle_site_symmetry_3
_geom_angle_publ_flag
C(9) O(2) H(2) 107.14(3) 1_555 1_555 1_555 yes
C(2) O(3) C(7) 116.19(3) 1_555 1_555 1_555 yes
C(2) C(1) C(6) 118.14(3) 1_555 1_555 1_555 yes
C(2) C(1) C(9) 125.11(3) 1_555 1_555 1_555 yes
C(6) C(1) C(9) 116.75(3) 1_555 1_555 1_555 yes
O(3) C(2) C(1) 122.11(3) 1_555 1_555 1_555 yes
O(3) C(2) C(3) 116.82(3) 1_555 1_555 1_555 yes
C(1) C(2) C(3) 121.01(3) 1_555 1_555 1_555 yes
C(2) C(3) C(4) 119.76(4) 1_555 1_555 1_555 yes
C(2) C(3) H(3) 116.65(4) 1_555 1_555 1_555 yes
C(4) C(3) H(3) 123.51(4) 1_555 1_555 1_555 yes
C(3) C(4) C(5) 120.23(4) 1_555 1_555 1_555 yes
C(3) C(4) H(4) 119.06(4) 1_555 1_555 1_555 yes
C(5) C(4) H(4) 120.63(4) 1_555 1_555 1_555 yes
C(4) C(5) C(6) 119.65(4) 1_555 1_555 1_555 yes
C(4) C(5) H(5) 121.41(4) 1_555 1_555 1_555 yes
C(6) C(5) H(5) 118.93(4) 1_555 1_555 1_555 yes
C(1) C(6) C(5) 121.20(4) 1_555 1_555 1_555 yes
C(1) C(6) H(6) 120.36(4) 1_555 1_555 1_555 yes
C(5) C(6) H(6) 118.42(4) 1_555 1_555 1_555 yes
O(3) C(7) O(4) 122.37(4) 1_555 1_555 1_555 yes
O(3) C(7) C(8) 111.38(3) 1_555 1_555 1_555 yes
O(4) C(7) C(8) 126.25(4) 1_555 1_555 1_555 yes
C(7) C(8) H(7) 108.28(4) 1_555 1_555 1_555 yes
C(7) C(8) H(8) 108.23(4) 1_555 1_555 1_555 yes
C(7) C(8) H(9) 110.37(4) 1_555 1_555 1_555 yes
H(7) C(8) H(8) 111.21(5) 1_555 1_555 1_555 yes
H(7) C(8) H(9) 112.24(4) 1_555 1_555 1_555 yes
H(8) C(8) H(9) 106.44(4) 1_555 1_555 1_555 yes
O(1) C(9) O(2) 122.84(4) 1_555 1_555 1_555 yes
O(1) C(9) C(1) 120.78(3) 1_555 1_555 1_555 yes
O(2) C(9) C(1) 116.38(3) 1_555 1_555 1_555 yes

loop_
_geom_bond_atom_site_label_1
_geom_bond_atom_site_label_2
_geom_bond_distance
_geom_bond_site_symmetry_1
_geom_bond_site_symmetry_2
_geom_bond_publ_flag
O(1) C(9) 1.2334(5) 1_555 1_555 yes
O(2) C(9) 1.3153(5) 1_555 1_555 yes
O(2) H(2) 1.0150(3) 1_555 1_555 yes
O(3) C(2) 1.3927(4) 1_555 1_555 yes
O(3) C(7) 1.3660(5) 1_555 1_555 yes
O(4) C(7) 1.2066(5) 1_555 1_555 yes
C(1) C(2) 1.4057(5) 1_555 1_555 yes
C(1) C(6) 1.4029(5) 1_555 1_555 yes
C(1) C(9) 1.4885(5) 1_555 1_555 yes
C(2) C(3) 1.3907(6) 1_555 1_555 yes
C(3) C(4) 1.3944(6) 1_555 1_555 yes
C(3) H(3) 1.0830(4) 1_555 1_555 yes
C(4) C(5) 1.3943(6) 1_555 1_555 yes
C(4) H(4) 1.0830(4) 1_555 1_555 yes
C(5) C(6) 1.3905(6) 1_555 1_555 yes
C(5) H(5) 1.0830(4) 1_555 1_555 yes
C(6) H(6) 1.0830(4) 1_555 1_555 yes
C(7) C(8) 1.4925(6) 1_555 1_555 yes
C(8) H(7) 1.0590(5) 1_555 1_555 yes
C(8) H(8) 1.0590(5) 1_555 1_555 yes
C(8) H(9) 1.0590(5) 1_555 1_555 yes

loop_
_geom_torsion_atom_site_label_1
_geom_torsion_atom_site_label_2
_geom_torsion_atom_site_label_3
_geom_torsion_atom_site_label_4
_geom_torsion
_geom_torsion_site_symmetry_1
_geom_torsion_site_symmetry_2
_geom_torsion_site_symmetry_3
_geom_torsion_site_symmetry_4
_geom_torsion_publ_flag
H(2) O(2) C(9) O(1) 6.7(1) 1_555 1_555 1_555 1_555 yes
H(2) O(2) C(9) C(1) -172.9(1) 1_555 1_555 1_555 1_555 yes
C(2) O(3) C(7) O(4) -3.7(1) 1_555 1_555 1_555 1_555 yes
C(7) O(3) C(2) C(1) -82.0(1) 1_555 1_555 1_555 1_555 yes
C(7) O(3) C(2) C(3) 100.8(1) 1_555 1_555 1_555 1_555 yes
C(2) O(3) C(7) C(8) 176.6(1) 1_555 1_555 1_555 1_555 yes
C(6) C(1) C(2) O(3) -177.7(1) 1_555 1_555 1_555 1_555 yes
C(6) C(1) C(2) C(3) -0.6(1) 1_555 1_555 1_555 1_555 yes
C(2) C(1) C(6) C(5) -0.2(1) 1_555 1_555 1_555 1_555 yes
C(2) C(1) C(6) H(6) 178.2(1) 1_555 1_555 1_555 1_555 yes
C(2) C(1) C(9) O(1) 178.6(1) 1_555 1_555 1_555 1_555 yes
C(2) C(1) C(9) O(2) -1.7(1) 1_555 1_555 1_555 1_555 yes
C(9) C(1) C(2) O(3) 1.9(1) 1_555 1_555 1_555 1_555 yes
C(9) C(1) C(2) C(3) 179.0(1) 1_555 1_555 1_555 1_555 yes
C(6) C(1) C(9) O(1) -1.8(1) 1_555 1_555 1_555 1_555 yes
C(6) C(1) C(9) O(2) 177.9(1) 1_555 1_555 1_555 1_555 yes
C(9) C(1) C(6) C(5) -179.8(1) 1_555 1_555 1_555 1_555 yes
C(9) C(1) C(6) H(6) -1.4(1) 1_555 1_555 1_555 1_555 yes
O(3) C(2) C(3) C(4) 178.1(1) 1_555 1_555 1_555 1_555 yes
O(3) C(2) C(3) H(3) -4.9(1) 1_555 1_555 1_555 1_555 yes
C(1) C(2) C(3) C(4) 0.9(1) 1_555 1_555 1_555 1_555 yes
C(1) C(2) C(3) H(3) 177.9(1) 1_555 1_555 1_555 1_555 yes
C(2) C(3) C(4) C(5) -0.4(1) 1_555 1_555 1_555 1_555 yes
C(2) C(3) C(4) H(4) -177.1(1) 1_555 1_555 1_555 1_555 yes
H(3) C(3) C(4) C(5) -177.2(1) 1_555 1_555 1_555 1_555 yes
H(3) C(3) C(4) H(4) 6.1(1) 1_555 1_555 1_555 1_555 yes
C(3) C(4) C(5) C(6) -0.4(1) 1_555 1_555 1_555 1_555 yes
C(3) C(4) C(5) H(5) -178.9(1) 1_555 1_555 1_555 1_555 yes
H(4) C(4) C(5) C(6) 176.3(1) 1_555 1_555 1_555 1_555 yes
H(4) C(4) C(5) H(5) -2.2(1) 1_555 1_555 1_555 1_555 yes
C(4) C(5) C(6) C(1) 0.7(1) 1_555 1_555 1_555 1_555 yes
C(4) C(5) C(6) H(6) -177.8(1) 1_555 1_555 1_555 1_555 yes
H(5) C(5) C(6) C(1) 179.2(1) 1_555 1_555 1_555 1_555 yes
H(5) C(5) C(6) H(6) 0.7(1) 1_555 1_555 1_555 1_555 yes
O(3) C(7) C(8) H(7) -58.3(1) 1_555 1_555 1_555 1_555 yes
O(3) C(7) C(8) H(8) -179.0(1) 1_555 1_555 1_555 1_555 yes
O(3) C(7) C(8) H(9) 64.9(1) 1_555 1_555 1_555 1_555 yes
O(4) C(7) C(8) H(7) 121.9(1) 1_555 1_555 1_555 1_555 yes
O(4) C(7) C(8) H(8) 1.3(1) 1_555 1_555 1_555 1_555 yes
O(4) C(7) C(8) H(9) -114.8(1) 1_555 1_555 1_555 1_555 yes
